data_2108986
loop_
_publ_author_name
'Rey, Juan Manuel'
'Movilla, Federico'
'Su\'arez, Sebasti\'an Angel'
'Di Salvo, Florencia'

_publ_section_title
;
 Synthesis, structural and electrochemical properties of a new family of
 amino-acid-based coordination complexes
;
_journal_issue '3 Part 2'
_journal_name_full 'Acta Crystallographica Section B'
_journal_page_first
;
;
_journal_paper_doi 10.1107/S2052520622003912
_journal_volume 78
_journal_year 2022
_chemical_formula_moiety 'C22 H24 Cu N2 O8'
_chemical_formula_sum 'C22 H24 Cu N2 O8'
_chemical_formula_weight 507.97
_space_group_crystal_system monoclinic
_space_group_IT_number 14
_space_group_name_Hall '-P 2ybc'
_space_group_name_H-M_alt 'P 1 21/c 1'
_atom_sites_solution_hydrogens geom
_audit_creation_date 2021-06-30
_audit_creation_method
;
Olex2 1.3
(compiled 2020.11.12 svn.r5f609507 for OlexSys, GUI svn.r6226)
;
_audit_update_record
;
2021-08-18 deposited with the CCDC. 2021-09-02 downloaded from the CCDC.
;
_cell_angle_alpha 90
_cell_angle_beta 96.84(2)
_cell_angle_gamma 90
_cell_formula_units_Z 2
_cell_length_a 11.279(3)
_cell_length_b 5.5252(9)
_cell_length_c 17.450(3)
_cell_measurement_reflns_used 1968
_cell_measurement_temperature 298.5
_cell_measurement_theta_max 24.2000
_cell_measurement_theta_min 4.1020
_cell_volume 1079.7(4)
_computing_cell_refinement 'CrysAlisPro 1.171.38.43 (Rigaku OD, 2015)'
_computing_data_collection 'CrysAlisPro 1.171.38.43 (Rigaku OD, 2015)'
_computing_data_reduction 'CrysAlisPro 1.171.38.43 (Rigaku OD, 2015)'
_computing_molecular_graphics 'Olex2 1.3 (Dolomanov et al., 2009)'
_computing_publication_material 'Olex2 1.3 (Dolomanov et al., 2009)'
_computing_structure_refinement 'SHELXL 2018/3 (Sheldrick, 2015)'
_computing_structure_solution 'ShelXT (Sheldrick, 2015)'
_diffrn_ambient_temperature 298.5
_diffrn_detector_area_resol_mean 16.1158
_diffrn_detector_type Eos
_diffrn_measured_fraction_theta_full 0.994
_diffrn_measured_fraction_theta_max 0.867
_diffrn_measurement_details
;
List of Runs (angles in degrees, time in seconds):

  # Type    Start    End  Width  t~exp~   \w     \q     \k     \f   Frames
#--------------------------------------------------------------------------
  1  \w     44.00  84.00   1.00   76.78    --   16.31  57.00  30.00   40
  2  \w      5.00  80.00   1.00   76.78    --   16.31  57.00   0.00   75
  3  \w    -25.00  55.00   1.00   76.78    --   16.31 -99.00 -90.00   80
  4  \w     35.00  89.00   1.00   76.78    --   16.31 178.00 -90.00   54
  5  \w    -13.00  15.00   1.00   76.78    --   16.31  19.00 -30.00   28
  6  \w    -77.00 -43.00   1.00   76.78    --  -16.78 -57.00   0.00   34
  7  \w     -8.00  22.00   1.00   76.78    --  -16.78 -99.00 120.00   30
  8  \w    -38.00  47.00   1.00   76.78    --  -16.78  77.00  90.00   85
  9  \w     20.00  45.00   1.00   76.78    --  -16.78  77.00  60.00   25
 10  \w    -24.00   7.00   1.00   76.78    --  -16.78 -99.00  60.00   31
;
_diffrn_measurement_device 'four-circle diffractometer'
_diffrn_measurement_device_type 'Xcalibur, Eos, Gemini'
_diffrn_measurement_method '\w scans'
_diffrn_radiation_type MoK\a
_diffrn_radiation_wavelength 0.71073
_diffrn_reflns_av_R_equivalents 0.0935
_diffrn_reflns_av_unetI/netI 0.0846
_diffrn_reflns_Laue_measured_fraction_full 0.994
_diffrn_reflns_Laue_measured_fraction_max 0.867
_diffrn_reflns_limit_h_max 15
_diffrn_reflns_limit_h_min -13
_diffrn_reflns_limit_k_max 6
_diffrn_reflns_limit_k_min -7
_diffrn_reflns_limit_l_max 20
_diffrn_reflns_limit_l_min -23
_diffrn_reflns_number 10344
_diffrn_reflns_point_group_measured_fraction_full 0.994
_diffrn_reflns_point_group_measured_fraction_max 0.867
_diffrn_reflns_theta_full 25.242
_diffrn_reflns_theta_max 29.334
_diffrn_reflns_theta_min 3.639
_exptl_absorpt_coefficient_mu 1.065
_exptl_absorpt_correction_T_max 0.73189
_exptl_absorpt_correction_T_min 0.72401
_exptl_absorpt_correction_type analytical
_exptl_absorpt_process_details
;
CrysAlisPro 1.171.38.43 (Rigaku Oxford Diffraction, 2015)
Spherical absorption correction
 using equivalent radius and absorption coefficient.
Empirical absorption correction using spherical harmonics,
 implemented in SCALE3 ABSPACK scaling algorithm.
;
_exptl_crystal_colour violet
_exptl_crystal_colour_primary violet
_exptl_crystal_density_diffrn 1.562
_exptl_crystal_description needle
_exptl_crystal_F_000 526
_exptl_crystal_preparation 'Heating an acquos solution of the hydrateted form.'
_exptl_crystal_recrystallization_method 'Re-crystallisation from solvent: Water/NH3'
_exptl_crystal_size_max 0.1
_exptl_crystal_size_mid 0.05
_exptl_crystal_size_min 0.05
_refine_diff_density_max 0.436
_refine_diff_density_min -0.559
_refine_diff_density_rms 0.084
_refine_ls_extinction_method none
_refine_ls_goodness_of_fit_ref 1.036
_refine_ls_hydrogen_treatment constr
_refine_ls_matrix_type full
_refine_ls_number_parameters 152
_refine_ls_number_reflns 2576
_refine_ls_number_restraints 0
_refine_ls_restrained_S_all 1.036
_refine_ls_R_factor_all 0.1085
_refine_ls_R_factor_gt 0.0584
_refine_ls_shift/su_max 0.000
_refine_ls_shift/su_mean 0.000
_refine_ls_structure_factor_coef Fsqd
_refine_ls_weighting_details 'w=1/[\s^2^(Fo^2^)+(0.0626P)^2^+0.0382P] where P=(Fo^2^+2Fc^2^)/3'
_refine_ls_weighting_scheme calc
_refine_ls_wR_factor_gt 0.1250
_refine_ls_wR_factor_ref 0.1515
_reflns_Friedel_coverage 0.000
_reflns_number_gt 1577
_reflns_number_total 2576
_reflns_threshold_expression 'I > 2\s(I)'
_cod_data_source_file lo5107sup1.cif
_cod_data_source_block exp_4899_p1
_cod_database_code 2108986
_publcif_datablock.id {caa61a4b-dfaf-40a2-a10f-b1024da14b1e}

_shelx_shelxl_version_number 2018/3
_shelx_space_group_comment
;
The symmetry employed for this shelxl refinement is uniquely defined
by the following loop, which should always be used as a source of
symmetry information in preference to the above space-group names.
They are only intended as comments.
;
_shelx_estimated_absorpt_t_max 0.949
_shelx_estimated_absorpt_t_min 0.901
_olex2_refinement_description
;
1. Fixed Uiso
 At 1.2 times of:
  All C(H) groups, All C(H,H) groups, All N(H) groups
 At 1.5 times of:
  All C(H,H,H) groups
2.a Ternary CH refined with riding coordinates:
 N2(H2), C14(H14)
2.b Secondary CH2 refined with riding coordinates:
 C16(H16A,H16B), C22(H22A,H22B)
2.c Aromatic/amide H refined with riding coordinates:
 C18(H18), C19(H19), C20(H20)
2.d Idealised Me refined as rotating group:
 C21(H21A,H21B,H21C)
;
_olex2_diffrn_ambient_temperature_device 'Oxford Cryosystems'
_olex2_submission_special_instructions 'No special instructions were received'
_oxdiff_exptl_absorpt_empirical_details
;
Empirical correction (ABSPACK) includes:
- Absorption correction using spherical harmonics
- Frame scaling
;

loop_
_space_group_symop_operation_xyz
'x, y, z'
'-x, y+1/2, -z+1/2'
'-x, -y, -z'
'x, -y-1/2, z-1/2'

loop_
_atom_site_label
_atom_site_type_symbol
_atom_site_fract_x
_atom_site_fract_y
_atom_site_fract_z
_atom_site_U_iso_or_equiv
_atom_site_adp_type
_atom_site_occupancy
_atom_site_site_symmetry_order
_atom_site_calc_flag
_atom_site_refinement_flags_posn
_atom_site_refinement_flags_adp
_atom_site_refinement_flags_occupancy
_atom_site_disorder_assembly
_atom_site_disorder_group
Cu1 Cu 0.000000 0.500000 0.500000 0.0347(2) Uani 1 2 d S . P . .
O2 O 0.0693(2) 0.7466(4) 0.44201(14) 0.0415(6) Uani 1 1 d . . . . .
O4 O 0.2156(3) 0.8080(5) 0.36986(16) 0.0582(8) Uani 1 1 d . . . . .
O6 O 0.4256(3) 0.9605(6) 0.69985(19) 0.0657(9) Uani 1 1 d . . . . .
O8 O 0.5029(3) 0.8655(8) 0.58716(19) 0.0880(12) Uani 1 1 d . . . . .
N2 N 0.1148(3) 0.2740(5) 0.45769(16) 0.0357(7) Uani 1 1 d . . . . .
H2 H 0.071253 0.128869 0.438190 0.043 Uiso 1 1 calc R U . . .
C12 C 0.1520(4) 0.6720(7) 0.4022(2) 0.0412(9) Uani 1 1 d . . . . .
C13 C 0.2642(3) 0.4075(7) 0.5686(2) 0.0416(9) Uani 1 1 d . . . . .
C14 C 0.1619(4) 0.3969(7) 0.3924(2) 0.0406(9) Uani 1 1 d . . . . .
H14 H 0.245716 0.352087 0.391346 0.049 Uiso 1 1 calc R U . . .
C15 C 0.3617(4) 0.7724(8) 0.6626(2) 0.0481(10) Uani 1 1 d . . . . .
C16 C 0.2126(3) 0.1995(7) 0.5200(2) 0.0462(10) Uani 1 1 d . . . . .
H16A H 0.180874 0.081140 0.553163 0.055 Uiso 1 1 calc R U . . .
H16B H 0.276084 0.122183 0.496009 0.055 Uiso 1 1 calc R U . . .
C17 C 0.4078(4) 0.7172(9) 0.5951(2) 0.0517(11) Uani 1 1 d . . . . .
C18 C 0.2662(4) 0.6512(9) 0.6839(2) 0.0533(12) Uani 1 1 d . . . . .
H18 H 0.233866 0.690350 0.728952 0.064 Uiso 1 1 calc R U . . .
C19 C 0.2191(4) 0.4679(7) 0.6362(2) 0.0458(10) Uani 1 1 d . . . . .
H19 H 0.154272 0.381171 0.650156 0.055 Uiso 1 1 calc R U . . .
C20 C 0.3615(4) 0.5354(8) 0.5471(2) 0.0540(12) Uani 1 1 d . . . . .
H20 H 0.393737 0.498932 0.501823 0.065 Uiso 1 1 calc R U . . .
C21 C 0.0900(4) 0.3265(8) 0.3164(2) 0.0607(12) Uani 1 1 d . . . . .
H21A H 0.102418 0.158129 0.306287 0.091 Uiso 1 1 calc R U . . .
H21B H 0.115511 0.422029 0.275386 0.091 Uiso 1 1 calc R U . . .
H21C H 0.006727 0.354857 0.319395 0.091 Uiso 1 1 calc R U . . .
C22 C 0.5229(5) 0.9991(10) 0.6572(3) 0.0767(16) Uani 1 1 d . . . . .
H22A H 0.596446 0.946214 0.686954 0.092 Uiso 1 1 calc R U . . .
H22B H 0.530018 1.170069 0.646022 0.092 Uiso 1 1 calc R U . . .

loop_
_atom_site_aniso_label
_atom_site_aniso_U_11
_atom_site_aniso_U_22
_atom_site_aniso_U_33
_atom_site_aniso_U_23
_atom_site_aniso_U_13
_atom_site_aniso_U_12
Cu1 0.0454(4) 0.0239(3) 0.0363(4) -0.0008(3) 0.0102(3) 0.0004(3)
O2 0.0565(16) 0.0236(13) 0.0481(16) -0.0008(11) 0.0214(13) 0.0024(12)
O4 0.083(2) 0.0349(16) 0.0642(19) 0.0010(14) 0.0400(16) -0.0049(15)
O6 0.065(2) 0.075(2) 0.0557(19) -0.0216(16) 0.0024(16) -0.0087(17)
O8 0.088(3) 0.116(3) 0.062(2) -0.024(2) 0.0168(19) -0.046(2)
N2 0.0483(18) 0.0248(15) 0.0347(16) -0.0004(13) 0.0083(14) 0.0023(13)
C12 0.058(3) 0.035(2) 0.0320(19) 0.0010(17) 0.0111(18) -0.0032(19)
C13 0.041(2) 0.042(2) 0.041(2) -0.0014(19) 0.0021(18) 0.0082(18)
C14 0.048(2) 0.035(2) 0.040(2) -0.0089(18) 0.0123(18) 0.0025(18)
C15 0.048(2) 0.055(3) 0.040(2) -0.005(2) -0.0006(19) 0.006(2)
C16 0.055(2) 0.037(2) 0.046(2) 0.0031(18) 0.0038(19) 0.0125(19)
C17 0.043(2) 0.065(3) 0.048(2) -0.003(2) 0.0076(19) -0.006(2)
C18 0.057(3) 0.070(3) 0.034(2) -0.009(2) 0.0091(19) 0.004(2)
C19 0.046(2) 0.056(3) 0.036(2) 0.0022(19) 0.0095(18) 0.000(2)
C20 0.045(2) 0.077(3) 0.041(2) -0.014(2) 0.0105(19) 0.000(2)
C21 0.090(3) 0.048(3) 0.044(2) -0.006(2) 0.006(2) 0.003(2)
C22 0.075(3) 0.083(4) 0.072(4) -0.020(3) 0.005(3) -0.022(3)

loop_
_atom_type_symbol
_atom_type_description
_atom_type_scat_dispersion_real
_atom_type_scat_dispersion_imag
_atom_type_scat_source
C C 0.0033 0.0016 'International Tables Vol C Tables 4.2.6.8 and 6.1.1.4'
H H 0.0000 0.0000 'International Tables Vol C Tables 4.2.6.8 and 6.1.1.4'
Cu Cu 0.3201 1.2651 'International Tables Vol C Tables 4.2.6.8 and 6.1.1.4'
N N 0.0061 0.0033 'International Tables Vol C Tables 4.2.6.8 and 6.1.1.4'
O O 0.0106 0.0060 'International Tables Vol C Tables 4.2.6.8 and 6.1.1.4'

loop_
_geom_angle_atom_site_label_1
_geom_angle_atom_site_label_2
_geom_angle_atom_site_label_3
_geom_angle
_geom_angle_site_symmetry_1
_geom_angle_site_symmetry_3
_geom_angle_publ_flag
O2 Cu1 O2 180.0 . 3_566 ?
O2 Cu1 N2 94.22(11) . 3_566 ?
O2 Cu1 N2 85.78(11) 3_566 3_566 ?
O2 Cu1 N2 85.78(11) . . ?
O2 Cu1 N2 94.22(11) 3_566 . ?
N2 Cu1 N2 180.0 . 3_566 ?
C12 O2 Cu1 114.9(2) . . ?
C15 O6 C22 105.1(3) . . ?
C17 O8 C22 105.6(4) . . ?
Cu1 N2 H2 108.6 . . ?
C14 N2 Cu1 107.8(2) . . ?
C14 N2 H2 108.6 . . ?
C14 N2 C16 112.4(3) . . ?
C16 N2 Cu1 110.7(2) . . ?
C16 N2 H2 108.6 . . ?
O2 C12 C14 116.2(3) . . ?
O4 C12 O2 123.5(4) . . ?
O4 C12 C14 120.3(3) . . ?
C19 C13 C16 120.6(4) . . ?
C19 C13 C20 119.3(4) . . ?
C20 C13 C16 120.0(4) . . ?
N2 C14 C12 109.4(3) . . ?
N2 C14 H14 109.5 . . ?
N2 C14 C21 110.6(3) . . ?
C12 C14 H14 109.5 . . ?
C21 C14 C12 108.2(3) . . ?
C21 C14 H14 109.5 . . ?
C17 C15 O6 109.9(4) . . ?
C18 C15 O6 128.9(4) . . ?
C18 C15 C17 121.2(4) . . ?
N2 C16 H16A 108.9 . . ?
N2 C16 H16B 108.9 . . ?
C13 C16 N2 113.4(3) . . ?
C13 C16 H16A 108.9 . . ?
C13 C16 H16B 108.9 . . ?
H16A C16 H16B 107.7 . . ?
O8 C17 C15 109.6(4) . . ?
O8 C17 C20 128.4(4) . . ?
C20 C17 C15 122.0(4) . . ?
C15 C18 H18 121.3 . . ?
C15 C18 C19 117.3(4) . . ?
C19 C18 H18 121.3 . . ?
C13 C19 H19 118.7 . . ?
C18 C19 C13 122.7(4) . . ?
C18 C19 H19 118.7 . . ?
C13 C20 H20 121.3 . . ?
C17 C20 C13 117.5(4) . . ?
C17 C20 H20 121.3 . . ?
C14 C21 H21A 109.5 . . ?
C14 C21 H21B 109.5 . . ?
C14 C21 H21C 109.5 . . ?
H21A C21 H21B 109.5 . . ?
H21A C21 H21C 109.5 . . ?
H21B C21 H21C 109.5 . . ?
O6 C22 O8 108.7(4) . . ?
O6 C22 H22A 109.9 . . ?
O6 C22 H22B 109.9 . . ?
O8 C22 H22A 109.9 . . ?
O8 C22 H22B 109.9 . . ?
H22A C22 H22B 108.3 . . ?

loop_
_geom_bond_atom_site_label_1
_geom_bond_atom_site_label_2
_geom_bond_distance
_geom_bond_site_symmetry_2
_geom_bond_publ_flag
Cu1 O2 1.918(2) . ?
Cu1 O2 1.918(2) 3_566 ?
Cu1 N2 2.002(3) 3_566 ?
Cu1 N2 2.002(3) . ?
O2 C12 1.296(4) . ?
O4 C12 1.222(4) . ?
O6 C15 1.382(5) . ?
O6 C22 1.414(6) . ?
O8 C17 1.370(5) . ?
O8 C22 1.423(6) . ?
N2 H2 0.9800 . ?
N2 C14 1.478(5) . ?
N2 C16 1.511(4) . ?
C12 C14 1.535(5) . ?
C13 C16 1.504(5) . ?
C13 C19 1.381(5) . ?
C13 C20 1.394(6) . ?
C14 H14 0.9800 . ?
C14 C21 1.520(5) . ?
C15 C17 1.376(5) . ?
C15 C18 1.358(6) . ?
C16 H16A 0.9700 . ?
C16 H16B 0.9700 . ?
C17 C20 1.371(6) . ?
C18 H18 0.9300 . ?
C18 C19 1.376(6) . ?
C19 H19 0.9300 . ?
C20 H20 0.9300 . ?
C21 H21A 0.9600 . ?
C21 H21B 0.9600 . ?
C21 H21C 0.9600 . ?
C22 H22A 0.9700 . ?
C22 H22B 0.9700 . ?

loop_
_geom_torsion_atom_site_label_1
_geom_torsion_atom_site_label_2
_geom_torsion_atom_site_label_3
_geom_torsion_atom_site_label_4
_geom_torsion
_geom_torsion_site_symmetry_1
_geom_torsion_site_symmetry_2
_geom_torsion_site_symmetry_3
_geom_torsion_site_symmetry_4
_geom_torsion_publ_flag
Cu1 O2 C12 O4 -170.5(3) . . . . ?
Cu1 O2 C12 C14 13.5(4) . . . . ?
Cu1 N2 C14 C12 24.4(3) . . . . ?
Cu1 N2 C14 C21 -94.7(3) . . . . ?
Cu1 N2 C16 C13 -45.5(4) . . . . ?
O2 C12 C14 N2 -25.9(4) . . . . ?
O2 C12 C14 C21 94.6(4) . . . . ?
O4 C12 C14 N2 158.0(3) . . . . ?
O4 C12 C14 C21 -81.5(5) . . . . ?
O6 C15 C17 O8 0.5(5) . . . . ?
O6 C15 C17 C20 179.5(4) . . . . ?
O6 C15 C18 C19 -179.5(4) . . . . ?
O8 C17 C20 C13 179.2(4) . . . . ?
C14 N2 C16 C13 75.1(4) . . . . ?
C15 O6 C22 O8 11.0(5) . . . . ?
C15 C17 C20 C13 0.5(7) . . . . ?
C15 C18 C19 C13 -0.8(6) . . . . ?
C16 N2 C14 C12 -97.9(4) . . . . ?
C16 N2 C14 C21 143.0(3) . . . . ?
C16 C13 C19 C18 177.6(4) . . . . ?
C16 C13 C20 C17 -177.5(4) . . . . ?
C17 O8 C22 O6 -10.8(6) . . . . ?
C17 C15 C18 C19 1.3(6) . . . . ?
C18 C15 C17 O8 179.8(4) . . . . ?
C18 C15 C17 C20 -1.2(7) . . . . ?
C19 C13 C16 N2 92.5(4) . . . . ?
C19 C13 C20 C17 0.0(6) . . . . ?
C20 C13 C16 N2 -90.0(4) . . . . ?
C20 C13 C19 C18 0.2(6) . . . . ?
C22 O6 C15 C17 -7.1(5) . . . . ?
C22 O6 C15 C18 173.6(5) . . . . ?
C22 O8 C17 C15 6.3(6) . . . . ?
C22 O8 C17 C20 -172.6(5) . . . . ?

_cod_database_fobs_code 2108986
